data_1543018
loop_
_publ_author_name
'Xu, Wen-Qin'
'Chen, Min'
'Wang, Kun-Yao'
'Ren, Zheng-Jiao'
'Lu, Ai-Min'
'Yang, Chun-Long'

_publ_section_title
;
 Synthesis, Characterization, and Antifungal Activity of
 Phenylpyrrole-Substituted Tetramic Acids Bearing Carbonates.
;
_journal_issue 3
_journal_name_full 'Molecules (Basel, Switzerland)'
_journal_page_first 355
_journal_paper_doi 10.3390/molecules21030355
_journal_volume 21
_journal_year 2016
_chemical_formula_moiety 'C20 H19 Cl N2 O7'
_chemical_formula_sum 'C20 H19 Cl N2 O7'
_chemical_formula_weight 434.82
_chemical_name_systematic
; 
 ? 
;
_space_group_IT_number 14
_symmetry_cell_setting monoclinic
_symmetry_space_group_name_Hall '-P 2yn'
_symmetry_space_group_name_H-M 'P 1 21/n 1'
_atom_sites_solution_hydrogens geom
_atom_sites_solution_primary direct
_atom_sites_solution_secondary difmap
_audit_creation_method SHELXL-97
_cell_angle_alpha 90.00
_cell_angle_beta 95.588(3)
_cell_angle_gamma 90.00
_cell_formula_units_Z 4
_cell_length_a 10.0440(9)
_cell_length_b 17.0692(18)
_cell_length_c 12.0304(12)
_cell_measurement_reflns_used 7743
_cell_measurement_temperature 296(2)
_cell_measurement_theta_max 26.795
_cell_measurement_theta_min 2.386
_cell_volume 2052.7(4)
_computing_cell_refinement 'Bruker SMART'
_computing_data_collection 'Bruker SMART'
_computing_data_reduction 'Bruker SAINT'
_computing_molecular_graphics 'Bruker SHELXTL'
_computing_publication_material 'Bruker SHELXTL'
_computing_structure_refinement 'Bruker SHELXTL'
_computing_structure_solution 'Bruker SHELXTL'
_diffrn_ambient_temperature 296(2)
_diffrn_measured_fraction_theta_full 0.980
_diffrn_measured_fraction_theta_max 0.980
_diffrn_measurement_device_type 'CCD area detector'
_diffrn_measurement_method 'phi and omega scans'
_diffrn_radiation_monochromator graphite
_diffrn_radiation_source 'fine-focus sealed tube'
_diffrn_radiation_type MoK\a
_diffrn_radiation_wavelength 0.71073
_diffrn_reflns_av_R_equivalents 0.0297
_diffrn_reflns_av_sigmaI/netI 0.0317
_diffrn_reflns_limit_h_max 10
_diffrn_reflns_limit_h_min -13
_diffrn_reflns_limit_k_max 22
_diffrn_reflns_limit_k_min -19
_diffrn_reflns_limit_l_max 15
_diffrn_reflns_limit_l_min -15
_diffrn_reflns_number 19765
_diffrn_reflns_theta_full 27.61
_diffrn_reflns_theta_max 27.61
_diffrn_reflns_theta_min 2.36
_exptl_absorpt_coefficient_mu 0.231
_exptl_absorpt_correction_T_max 0.9173
_exptl_absorpt_correction_T_min 0.9031
_exptl_absorpt_correction_type multi-scan
_exptl_absorpt_process_details 'SADABS; Bruker, 2000'
_exptl_crystal_colour yellow
_exptl_crystal_density_diffrn 1.407
_exptl_crystal_density_method 'not measured'
_exptl_crystal_description block
_exptl_crystal_F_000 904
_exptl_crystal_size_max 0.45
_exptl_crystal_size_mid 0.42
_exptl_crystal_size_min 0.38
_refine_diff_density_max 0.530
_refine_diff_density_min -0.546
_refine_diff_density_rms 0.193
_refine_ls_extinction_method none
_refine_ls_goodness_of_fit_ref 1.023
_refine_ls_hydrogen_treatment mixed
_refine_ls_matrix_type full
_refine_ls_number_parameters 293
_refine_ls_number_reflns 4678
_refine_ls_number_restraints 0
_refine_ls_restrained_S_all 1.023
_refine_ls_R_factor_all 0.1007
_refine_ls_R_factor_gt 0.0569
_refine_ls_shift/su_max 0.000
_refine_ls_shift/su_mean 0.000
_refine_ls_structure_factor_coef Fsqd
_refine_ls_weighting_details 'calc w=1/[\s^2^(Fo^2^)+(0.1106P)^2^+0.7217P] where P=(Fo^2^+2Fc^2^)/3'
_refine_ls_weighting_scheme calc
_refine_ls_wR_factor_gt 0.1644
_refine_ls_wR_factor_ref 0.1984
_reflns_number_gt 3078
_reflns_number_total 4678
_reflns_threshold_expression >2sigma(I)
_cod_data_source_file s1.cif
_cod_data_source_block xwq
_cod_depositor_comments
;
The following automatic conversions were performed:

'_symmetry_cell_setting' value 'Monoclinic' changed to 'monoclinic'
according to
/usr/data/users/saulius/crontab/automatic-downloads/current/MDPI/lib/dictionaries/cif_core.dic
dictionary named 'cif_core.dic' version 2.4.2 from 2011-04-26.

Automatic conversion script
Id: cif_fix_values 4268 2015-11-12 08:31:59Z antanas 
;
_cod_original_sg_symbol_H-M 'P2(1)/n  '
_cod_database_code 1543018

loop_
_symmetry_equiv_pos_as_xyz
'x, y, z'
'-x+1/2, y+1/2, -z+1/2'
'-x, -y, -z'
'x-1/2, -y-1/2, z-1/2'

loop_
_atom_site_label
_atom_site_type_symbol
_atom_site_fract_x
_atom_site_fract_y
_atom_site_fract_z
_atom_site_U_iso_or_equiv
_atom_site_adp_type
_atom_site_occupancy
_atom_site_symmetry_multiplicity
_atom_site_calc_flag
_atom_site_refinement_flags
_atom_site_disorder_assembly
_atom_site_disorder_group
C1 C 1.0460(2) -0.10887(14) 0.09245(18) 0.0447(5) Uani 1 1 d . . .
C2 C 1.1702(2) -0.13404(15) 0.0776(2) 0.0537(6) Uani 1 1 d . . .
H2 H 1.1931 -0.1722 0.0277 0.064 Uiso 1 1 calc R . .
C3 C 1.2579(2) -0.09112(15) 0.1523(2) 0.0508(6) Uani 1 1 d . . .
H3 H 1.3505 -0.0964 0.1609 0.061 Uiso 1 1 calc R . .
C4 C 1.1862(2) -0.04069(13) 0.20992(18) 0.0395(5) Uani 1 1 d . . .
C5 C 0.8917(2) -0.20328(15) 0.0194(2) 0.0509(6) Uani 1 1 d . . .
C6 C 0.7236(3) -0.27976(18) -0.0754(3) 0.0796(9) Uani 1 1 d . . .
H6A H 0.7136 -0.3139 -0.0123 0.096 Uiso 1 1 calc R . .
H6B H 0.7854 -0.3041 -0.1221 0.096 Uiso 1 1 calc R . .
C7 C 0.5943(3) -0.2673(2) -0.1392(3) 0.0896(11) Uani 1 1 d . . .
H7A H 0.5309 -0.2492 -0.0902 0.134 Uiso 1 1 calc R . .
H7B H 0.5634 -0.3156 -0.1734 0.134 Uiso 1 1 calc R . .
H7C H 0.6034 -0.2287 -0.1961 0.134 Uiso 1 1 calc R . .
C8 C 0.9382(2) -0.02173(13) 0.22282(18) 0.0400(5) Uani 1 1 d . . .
C9 C 0.8283(2) 0.00691(14) 0.1570(2) 0.0468(5) Uani 1 1 d . . .
H9 H 0.8275 0.0081 0.0796 0.056 Uiso 1 1 calc R . .
C10 C 0.7203(2) 0.03356(17) 0.2083(3) 0.0600(7) Uani 1 1 d . . .
C11 C 0.7206(3) 0.0345(2) 0.3223(3) 0.0734(9) Uani 1 1 d . . .
H11 H 0.6479 0.0542 0.3558 0.088 Uiso 1 1 calc R . .
C12 C 0.8308(3) 0.0056(2) 0.3860(2) 0.0717(9) Uani 1 1 d . . .
H12 H 0.8324 0.0060 0.4634 0.086 Uiso 1 1 calc R . .
C13 C 0.9390(2) -0.02371(16) 0.3375(2) 0.0528(6) Uani 1 1 d . . .
H13 H 1.0117 -0.0446 0.3815 0.063 Uiso 1 1 calc R . .
C14 C 1.23638(19) 0.01828(13) 0.29018(17) 0.0383(5) Uani 1 1 d . . .
C15 C 1.3571(2) 0.00367(14) 0.37027(18) 0.0421(5) Uani 1 1 d . . .
C16 C 1.2868(2) 0.13096(15) 0.3979(2) 0.0519(6) Uani 1 1 d . . .
H16A H 1.3281 0.1775 0.3703 0.062 Uiso 1 1 calc R . .
H16B H 1.2384 0.1448 0.4611 0.062 Uiso 1 1 calc R . .
C17 C 1.1980(2) 0.09128(13) 0.30800(18) 0.0415(5) Uani 1 1 d . . .
C18 C 1.0253(4) 0.1837(2) 0.2863(3) 0.0865(11) Uani 1 1 d . A .
Cl1 Cl 0.58002(7) 0.06685(7) 0.12667(9) 0.1000(4) Uani 1 1 d . . .
N1 N 1.05113(16) -0.05133(11) 0.17270(14) 0.0390(4) Uani 1 1 d . . .
N2 N 1.38395(18) 0.07029(12) 0.42646(17) 0.0505(5) Uani 1 1 d . . .
H2A H 1.4522 0.0763 0.4747 0.061 Uiso 1 1 calc R . .
O1 O 0.92203(16) -0.12701(10) 0.04054(15) 0.0554(5) Uani 1 1 d . . .
O2 O 0.9599(2) -0.25708(12) 0.0478(2) 0.0911(8) Uani 1 1 d . . .
O3 O 0.77421(17) -0.20362(10) -0.03672(16) 0.0593(5) Uani 1 1 d . . .
O4 O 1.09803(16) 0.12839(10) 0.24265(14) 0.0518(4) Uani 1 1 d . . .
O5 O 1.0267(4) 0.1955(3) 0.3813(3) 0.178(2) Uani 1 1 d . . .
O7 O 1.41967(15) -0.05778(11) 0.38315(14) 0.0549(5) Uani 1 1 d . . .
O6 O 0.9485(3) 0.21351(18) 0.2051(2) 0.1194(11) Uani 1 1 d . . .
C20 C 0.7529(12) 0.2798(8) 0.2160(11) 0.111(4) Uani 0.55(2) 1 d P A 1
H20A H 0.7247 0.2642 0.1407 0.167 Uiso 0.55(2) 1 calc PR A 1
H20B H 0.7055 0.3262 0.2340 0.167 Uiso 0.55(2) 1 calc PR A 1
H20C H 0.7343 0.2384 0.2662 0.167 Uiso 0.55(2) 1 calc PR A 1
C19 C 0.8933(9) 0.2954(6) 0.2265(11) 0.103(4) Uani 0.55(2) 1 d P A 1
H19A H 0.9243 0.3143 0.3006 0.124 Uiso 0.55(2) 1 calc PR A 1
H19B H 0.9171 0.3329 0.1711 0.124 Uiso 0.55(2) 1 calc PR A 1
C19' C 0.8120(14) 0.2495(8) 0.2419(10) 0.095(4) Uani 0.45(2) 1 d P A 2
H19C H 0.7377 0.2420 0.1851 0.115 Uiso 0.45(2) 1 calc PR A 2
H19D H 0.7895 0.2280 0.3123 0.115 Uiso 0.45(2) 1 calc PR A 2
C20' C 0.8492(19) 0.3261(10) 0.2516(15) 0.144(6) Uani 0.45(2) 1 d P A 2
H20D H 0.9080 0.3331 0.3186 0.216 Uiso 0.45(2) 1 calc PR A 2
H20E H 0.7712 0.3582 0.2547 0.216 Uiso 0.45(2) 1 calc PR A 2
H20F H 0.8946 0.3410 0.1882 0.216 Uiso 0.45(2) 1 calc PR A 2

loop_
_atom_site_aniso_label
_atom_site_aniso_U_11
_atom_site_aniso_U_22
_atom_site_aniso_U_33
_atom_site_aniso_U_23
_atom_site_aniso_U_13
_atom_site_aniso_U_12
C1 0.0449(12) 0.0448(13) 0.0421(12) -0.0037(10) -0.0077(9) 0.0007(10)
C2 0.0524(14) 0.0543(15) 0.0534(14) -0.0130(12) -0.0006(11) 0.0073(11)
C3 0.0387(11) 0.0576(15) 0.0551(14) -0.0053(12) 0.0002(10) 0.0050(10)
C4 0.0335(10) 0.0437(12) 0.0397(11) 0.0025(9) -0.0042(8) 0.0004(9)
C5 0.0499(13) 0.0488(14) 0.0514(14) -0.0053(11) -0.0073(10) -0.0004(11)
C6 0.0733(18) 0.0545(17) 0.106(3) -0.0246(17) -0.0172(17) -0.0090(15)
C7 0.087(2) 0.080(2) 0.094(3) -0.0165(19) -0.0267(19) -0.0214(19)
C8 0.0348(10) 0.0390(11) 0.0457(12) -0.0009(9) 0.0012(9) -0.0067(9)
C9 0.0406(11) 0.0475(13) 0.0512(13) 0.0015(10) -0.0006(10) -0.0001(10)
C10 0.0359(11) 0.0667(17) 0.0770(18) -0.0031(14) 0.0037(11) -0.0004(11)
C11 0.0420(13) 0.101(2) 0.080(2) -0.0191(17) 0.0213(14) -0.0095(14)
C12 0.0529(15) 0.114(3) 0.0500(15) -0.0135(15) 0.0141(13) -0.0218(16)
C13 0.0429(12) 0.0714(17) 0.0437(13) 0.0000(12) 0.0020(10) -0.0138(11)
C14 0.0294(9) 0.0454(12) 0.0397(11) 0.0009(9) 0.0018(8) -0.0035(8)
C15 0.0303(10) 0.0515(14) 0.0436(12) 0.0003(10) -0.0014(9) -0.0035(9)
C16 0.0453(12) 0.0501(14) 0.0590(15) -0.0079(11) -0.0011(11) -0.0036(10)
C17 0.0327(10) 0.0475(13) 0.0438(12) 0.0009(10) 0.0010(9) -0.0008(9)
C18 0.089(2) 0.103(3) 0.066(2) -0.0090(18) 0.0005(17) 0.055(2)
Cl1 0.0487(4) 0.1255(8) 0.1232(8) 0.0048(6) -0.0041(4) 0.0307(4)
N1 0.0355(9) 0.0416(10) 0.0383(9) -0.0017(8) -0.0040(7) 0.0002(7)
N2 0.0376(9) 0.0545(12) 0.0565(12) -0.0105(9) -0.0098(8) -0.0034(8)
O1 0.0510(9) 0.0456(10) 0.0648(11) -0.0136(8) -0.0189(8) 0.0028(7)
O2 0.0783(14) 0.0490(12) 0.136(2) 0.0037(12) -0.0406(14) 0.0047(10)
O3 0.0518(9) 0.0496(10) 0.0726(12) -0.0121(9) -0.0138(8) -0.0021(8)
O4 0.0481(9) 0.0517(10) 0.0534(10) -0.0008(8) -0.0059(7) 0.0098(7)
O5 0.179(3) 0.266(5) 0.0826(19) -0.038(2) -0.011(2) 0.162(3)
O7 0.0444(9) 0.0554(10) 0.0612(11) -0.0046(8) -0.0143(8) 0.0069(8)
O6 0.131(2) 0.126(2) 0.0962(18) 0.0019(16) -0.0144(16) 0.089(2)
C20 0.070(6) 0.092(7) 0.171(9) -0.021(6) 0.007(6) 0.027(5)
C19 0.058(5) 0.054(5) 0.191(10) 0.013(5) -0.017(5) 0.017(4)
C19' 0.067(7) 0.081(7) 0.139(8) 0.020(6) 0.015(5) 0.028(6)
C20' 0.131(12) 0.073(8) 0.235(16) 0.019(9) 0.059(11) 0.046(8)

loop_
_atom_type_symbol
_atom_type_description
_atom_type_scat_dispersion_real
_atom_type_scat_dispersion_imag
_atom_type_scat_source
C C 0.0033 0.0016 'International Tables Vol C Tables 4.2.6.8 and 6.1.1.4'
H H 0.0000 0.0000 'International Tables Vol C Tables 4.2.6.8 and 6.1.1.4'
N N 0.0061 0.0033 'International Tables Vol C Tables 4.2.6.8 and 6.1.1.4'
O O 0.0106 0.0060 'International Tables Vol C Tables 4.2.6.8 and 6.1.1.4'
Cl Cl 0.1484 0.1585 'International Tables Vol C Tables 4.2.6.8 and 6.1.1.4'

loop_
_geom_angle_atom_site_label_1
_geom_angle_atom_site_label_2
_geom_angle_atom_site_label_3
_geom_angle
C2 C1 O1 132.7(2)
C2 C1 N1 110.5(2)
O1 C1 N1 116.79(19)
C1 C2 C3 106.3(2)
C1 C2 H2 126.9
C3 C2 H2 126.9
C4 C3 C2 109.1(2)
C4 C3 H3 125.4
C2 C3 H3 125.4
C3 C4 N1 107.50(19)
C3 C4 C14 127.87(19)
N1 C4 C14 124.50(19)
O2 C5 O3 128.3(2)
O2 C5 O1 125.6(2)
O3 C5 O1 106.1(2)
O3 C6 C7 107.7(3)
O3 C6 H6A 110.2
C7 C6 H6A 110.2
O3 C6 H6B 110.2
C7 C6 H6B 110.2
H6A C6 H6B 108.5
C6 C7 H7A 109.5
C6 C7 H7B 109.5
H7A C7 H7B 109.5
C6 C7 H7C 109.5
H7A C7 H7C 109.5
H7B C7 H7C 109.5
C13 C8 C9 120.6(2)
C13 C8 N1 119.08(19)
C9 C8 N1 120.35(19)
C10 C9 C8 118.6(2)
C10 C9 H9 120.7
C8 C9 H9 120.7
C11 C10 C9 121.8(2)
C11 C10 Cl1 119.0(2)
C9 C10 Cl1 119.2(2)
C10 C11 C12 118.4(2)
C10 C11 H11 120.8
C12 C11 H11 120.8
C11 C12 C13 121.4(2)
C11 C12 H12 119.3
C13 C12 H12 119.3
C12 C13 C8 119.1(2)
C12 C13 H13 120.4
C8 C13 H13 120.4
C17 C14 C4 132.14(19)
C17 C14 C15 106.42(19)
C4 C14 C15 121.38(19)
O7 C15 N2 126.0(2)
O7 C15 C14 126.8(2)
N2 C15 C14 107.18(19)
N2 C16 C17 100.90(19)
N2 C16 H16A 111.6
C17 C16 H16A 111.6
N2 C16 H16B 111.6
C17 C16 H16B 111.6
H16A C16 H16B 109.4
C14 C17 O4 123.36(19)
C14 C17 C16 112.31(19)
O4 C17 C16 123.9(2)
O5 C18 O6 128.9(3)
O5 C18 O4 123.9(3)
O6 C18 O4 106.9(3)
C1 N1 C4 106.64(17)
C1 N1 C8 124.93(17)
C4 N1 C8 127.20(17)
C15 N2 C16 113.08(18)
C15 N2 H2A 123.5
C16 N2 H2A 123.5
C5 O1 C1 118.63(18)
C5 O3 C6 116.1(2)
C18 O4 C17 120.1(2)
C18 O6 C19 115.6(5)
C18 O6 C19' 113.9(5)
C19 O6 C19' 43.3(4)
C20 C19 O6 100.6(10)
C20 C19 H19A 111.6
O6 C19 H19A 111.6
C20 C19 H19B 111.6
O6 C19 H19B 111.6
H19A C19 H19B 109.4
C20' C19' O6 99.0(13)
C20' C19' H19C 112.0
O6 C19' H19C 112.0
C20' C19' H19D 112.0
O6 C19' H19D 112.0
H19C C19' H19D 109.6
C19' C20' H20D 109.5
C19' C20' H20E 109.5
H20D C20' H20E 109.5
C19' C20' H20F 109.5
H20D C20' H20F 109.5
H20E C20' H20F 109.5

loop_
_geom_bond_atom_site_label_1
_geom_bond_atom_site_label_2
_geom_bond_distance
C1 C2 1.347(3)
C1 O1 1.373(3)
C1 N1 1.375(3)
C2 C3 1.403(3)
C2 H2 0.9300
C3 C4 1.355(3)
C3 H3 0.9300
C4 N1 1.399(3)
C4 C14 1.451(3)
C5 O2 1.176(3)
C5 O3 1.301(3)
C5 O1 1.355(3)
C6 O3 1.455(3)
C6 C7 1.459(4)
C6 H6A 0.9700
C6 H6B 0.9700
C7 H7A 0.9600
C7 H7B 0.9600
C7 H7C 0.9600
C8 C13 1.379(3)
C8 C9 1.383(3)
C8 N1 1.428(3)
C9 C10 1.377(3)
C9 H9 0.9300
C10 C11 1.372(4)
C10 Cl1 1.733(3)
C11 C12 1.375(4)
C11 H11 0.9300
C12 C13 1.377(4)
C12 H12 0.9300
C13 H13 0.9300
C14 C17 1.328(3)
C14 C15 1.494(3)
C15 O7 1.225(3)
C15 N2 1.337(3)
C16 N2 1.441(3)
C16 C17 1.496(3)
C16 H16A 0.9700
C16 H16B 0.9700
C17 O4 1.369(3)
C18 O5 1.159(4)
C18 O6 1.289(4)
C18 O4 1.332(3)
N2 H2A 0.8600
O6 C19 1.535(13)
O6 C19' 1.604(14)
C20 C19 1.429(17)
C20 H20A 0.9600
C20 H20B 0.9600
C20 H20C 0.9600
C19 H19A 0.9700
C19 H19B 0.9700
C19' C20' 1.36(2)
C19' H19C 0.9700
C19' H19D 0.9700
C20' H20D 0.9600
C20' H20E 0.9600
C20' H20F 0.9600

loop_
_geom_torsion_atom_site_label_1
_geom_torsion_atom_site_label_2
_geom_torsion_atom_site_label_3
_geom_torsion_atom_site_label_4
_geom_torsion
O1 C1 C2 C3 177.1(3)
N1 C1 C2 C3 0.5(3)
C1 C2 C3 C4 -0.5(3)
C2 C3 C4 N1 0.3(3)
C2 C3 C4 C14 -175.6(2)
C13 C8 C9 C10 0.2(3)
N1 C8 C9 C10 178.8(2)
C8 C9 C10 C11 1.9(4)
C8 C9 C10 Cl1 -178.07(18)
C9 C10 C11 C12 -2.0(5)
Cl1 C10 C11 C12 178.0(2)
C10 C11 C12 C13 0.0(5)
C11 C12 C13 C8 2.1(4)
C9 C8 C13 C12 -2.2(4)
N1 C8 C13 C12 179.3(2)
C3 C4 C14 C17 139.3(3)
N1 C4 C14 C17 -36.0(4)
C3 C4 C14 C15 -37.6(3)
N1 C4 C14 C15 147.1(2)
C17 C14 C15 O7 177.2(2)
C4 C14 C15 O7 -5.2(3)
C17 C14 C15 N2 -2.4(2)
C4 C14 C15 N2 175.25(19)
C4 C14 C17 O4 -3.9(4)
C15 C14 C17 O4 173.36(19)
C4 C14 C17 C16 -176.9(2)
C15 C14 C17 C16 0.3(2)
N2 C16 C17 C14 1.6(3)
N2 C16 C17 O4 -171.36(19)
C2 C1 N1 C4 -0.3(3)
O1 C1 N1 C4 -177.51(18)
C2 C1 N1 C8 -168.4(2)
O1 C1 N1 C8 14.4(3)
C3 C4 N1 C1 0.0(2)
C14 C4 N1 C1 176.1(2)
C3 C4 N1 C8 167.7(2)
C14 C4 N1 C8 -16.2(3)
C13 C8 N1 C1 124.2(2)
C9 C8 N1 C1 -54.4(3)
C13 C8 N1 C4 -41.4(3)
C9 C8 N1 C4 140.0(2)
O7 C15 N2 C16 -176.0(2)
C14 C15 N2 C16 3.6(3)
C17 C16 N2 C15 -3.2(3)
O2 C5 O1 C1 5.0(4)
O3 C5 O1 C1 -175.45(19)
C2 C1 O1 C5 44.2(4)
N1 C1 O1 C5 -139.4(2)
O2 C5 O3 C6 -4.2(4)
O1 C5 O3 C6 176.3(2)
C7 C6 O3 C5 -178.0(3)
O5 C18 O4 C17 -11.9(7)
O6 C18 O4 C17 173.9(3)
C14 C17 O4 C18 150.9(3)
C16 C17 O4 C18 -36.9(4)
O5 C18 O6 C19 27.1(9)
O4 C18 O6 C19 -159.1(5)
O5 C18 O6 C19' -20.8(9)
O4 C18 O6 C19' 153.0(5)
C18 O6 C19 C20 -118.7(7)
C19' O6 C19 C20 -20.1(8)
C18 O6 C19' C20' 97.1(11)
C19 O6 C19' C20' -5.4(12)
